data_2211064
loop_
_publ_author_name
'Zi-Qiang Tang'
'Bo Jiang'
'Shu-Jiang Tu'

_publ_section_title
10-(4-Bromophenyl)-5,7,7-trimethyl-7,8-dihydro-5<i>H</i>-indeno[1,2-<i>b</i>]quinoline-9,11(6<i>H</i>,10<i>H</i>)-dione
_journal_coeditor_code HK2151
_journal_issue 11
_journal_name_full 'Acta Crystallographica Section E'
_journal_page_first o5119
_journal_page_last o5120
_journal_paper_doi 10.1107/S1600536806042516
_journal_volume 62
_journal_year 2006
_chemical_formula_iupac 'C25 H22 Br N O2'
_chemical_formula_moiety 'C25 H22 Br N O2'
_chemical_formula_sum 'C25 H22 Br N O2'
_chemical_formula_weight 448.35
_chemical_melting_point 502.0(10)
_chemical_name_systematic
;
10-(4-Bromophenyl)-5,7,7-trimethyl-7,8-dihydro-5H-
indeno[1,2-b]quinoline-9,11(6H,10H)-dione
;
_space_group_IT_number 15
_symmetry_cell_setting monoclinic
_symmetry_space_group_name_Hall '-C 2yc'
_symmetry_space_group_name_H-M 'C 1 2/c 1'
_atom_sites_solution_hydrogens geom
_atom_sites_solution_primary direct
_atom_sites_solution_secondary difmap
_cell_angle_alpha 90.00
_cell_angle_beta 119.230(3)
_cell_angle_gamma 90.00
_cell_formula_units_Z 8
_cell_length_a 20.821(5)
_cell_length_b 12.180(3)
_cell_length_c 18.693(5)
_cell_measurement_reflns_used 2260
_cell_measurement_temperature 298(2)
_cell_measurement_theta_max 22.083
_cell_measurement_theta_min 2.242
_cell_volume 4136.9(18)
_computing_cell_refinement SMART
_computing_data_collection 'SMART (Bruker, 1998)'
_computing_data_reduction 'SAINT (Bruker, 1999)'
_computing_molecular_graphics 'SHELXTL (Bruker, 1999)'
_computing_publication_material SHELXTL
_computing_structure_refinement 'SHELXL97 (Sheldrick, 1997)'
_computing_structure_solution 'SHELXS97 (Sheldrick, 1997)'
_diffrn_ambient_temperature 298(2)
_diffrn_measured_fraction_theta_full 1.000
_diffrn_measured_fraction_theta_max 1.000
_diffrn_measurement_device_type 'Bruker SMART CCD area-detector'
_diffrn_measurement_method '\f and \w'
_diffrn_radiation_monochromator graphite
_diffrn_radiation_source 'fine-focus sealed tube'
_diffrn_radiation_type MoK\a
_diffrn_radiation_wavelength 0.71073
_diffrn_reflns_av_R_equivalents 0.0353
_diffrn_reflns_av_sigmaI/netI 0.0463
_diffrn_reflns_limit_h_max 22
_diffrn_reflns_limit_h_min -24
_diffrn_reflns_limit_k_max 14
_diffrn_reflns_limit_k_min -8
_diffrn_reflns_limit_l_max 22
_diffrn_reflns_limit_l_min -22
_diffrn_reflns_number 10697
_diffrn_reflns_theta_full 25.01
_diffrn_reflns_theta_max 25.01
_diffrn_reflns_theta_min 2.01
_exptl_absorpt_coefficient_mu 2.008
_exptl_absorpt_correction_T_max 0.6233
_exptl_absorpt_correction_T_min 0.5005
_exptl_absorpt_correction_type multi-scan
_exptl_absorpt_process_details '(SADABS; Sheldrick, 1996)'
_exptl_crystal_colour red
_exptl_crystal_density_diffrn 1.440
_exptl_crystal_density_method 'not measured'
_exptl_crystal_description block
_exptl_crystal_F_000 1840
_exptl_crystal_size_max 0.40
_exptl_crystal_size_mid 0.35
_exptl_crystal_size_min 0.26
_refine_diff_density_max 0.459
_refine_diff_density_min -0.416
_refine_ls_extinction_method none
_refine_ls_goodness_of_fit_ref 1.004
_refine_ls_hydrogen_treatment constr
_refine_ls_matrix_type full
_refine_ls_number_parameters 264
_refine_ls_number_reflns 3652
_refine_ls_number_restraints 0
_refine_ls_restrained_S_all 1.004
_refine_ls_R_factor_all 0.0854
_refine_ls_R_factor_gt 0.0409
_refine_ls_shift/su_max 0.000
_refine_ls_shift/su_mean 0.000
_refine_ls_structure_factor_coef Fsqd
_refine_ls_weighting_details 'calc w=1/[\s^2^(Fo^2^)+(0.0365P)^2^+4.2566P] where P=(Fo^2^+2Fc^2^)/3'
_refine_ls_weighting_scheme calc
_refine_ls_wR_factor_gt 0.0825
_refine_ls_wR_factor_ref 0.0986
_reflns_number_gt 2200
_reflns_number_total 3652
_reflns_threshold_expression I>2\s(I)
_cod_data_source_file hk2151.cif
_cod_data_source_block I
_cod_depositor_comments
;
The following automatic conversions were performed:

'_chemical_melting_point' value '501-503' was changed to '502.0(10)'
- the average value was taken and precision was estimated.

Automatic conversion script
Id: cif_fix_values 1646 2011-03-28 12:23:43Z adriana 

The following automatic conversions were performed:

'_chemical_melting_point' value '501-503' was changed to '502.0(10)'
- the average value was taken and precision was estimated.

Automatic conversion script
Id: cif_fix_values 1715 2011-07-08 13:25:40Z adriana 
;
_cod_original_cell_volume 4137.0(18)
_cod_original_sg_symbol_H-M 'C 2/c'
_cod_database_code 2211064
_cod_database_fobs_code 2211064

loop_
_symmetry_equiv_pos_as_xyz
'x, y, z'
'-x, y, -z+1/2'
'x+1/2, y+1/2, z'
'-x+1/2, y+1/2, -z+1/2'
'-x, -y, -z'
'x, -y, z-1/2'
'-x+1/2, -y+1/2, -z'
'x+1/2, -y+1/2, z-1/2'

loop_
_atom_site_type_symbol
_atom_site_label
_atom_site_fract_x
_atom_site_fract_y
_atom_site_fract_z
_atom_site_U_iso_or_equiv
_atom_site_adp_type
_atom_site_calc_flag
_atom_site_refinement_flags
_atom_site_occupancy
Br Br1 0.01758(2) 0.45033(4) 0.36475(3) 0.07947(19) Uani d . 1
N N1 0.37740(14) 0.5554(2) 0.32130(16) 0.0480(7) Uani d . 1
O O1 0.39455(14) 0.41805(19) 0.56693(14) 0.0624(7) Uani d . 1
O O2 0.26267(15) 0.2077(2) 0.26867(14) 0.0676(7) Uani d . 1
C C1 0.39398(16) 0.5495(3) 0.40155(19) 0.0438(8) Uani d . 1
C C2 0.44037(17) 0.6277(3) 0.4698(2) 0.0493(9) Uani d . 1
C C3 0.47561(19) 0.7249(3) 0.4745(2) 0.0617(10) Uani d . 1
H H3 0.4745 0.7554 0.4283 0.074 Uiso calc R 1
C C4 0.5134(2) 0.7770(3) 0.5512(3) 0.0738(12) Uani d . 1
H H4 0.5373 0.8431 0.5552 0.089 Uiso calc R 1
C C5 0.5161(2) 0.7340(3) 0.6195(3) 0.0752(12) Uani d . 1
H H5 0.5415 0.7704 0.6694 0.090 Uiso calc R 1
C C6 0.4808(2) 0.6352(3) 0.6147(2) 0.0656(11) Uani d . 1
H H6 0.4825 0.6045 0.6612 0.079 Uiso calc R 1
C C7 0.44358(18) 0.5843(3) 0.5406(2) 0.0504(9) Uani d . 1
C C8 0.40074(17) 0.4803(3) 0.5186(2) 0.0467(8) Uani d . 1
C C9 0.36964(17) 0.4668(3) 0.43130(18) 0.0429(8) Uani d . 1
C C10 0.31785(17) 0.3791(3) 0.37944(18) 0.0427(8) Uani d . 1
H H10 0.3380 0.3074 0.4038 0.051 Uiso calc R 1
C C11 0.31131(17) 0.3852(3) 0.29510(18) 0.0426(8) Uani d . 1
C C12 0.27765(19) 0.2901(3) 0.2426(2) 0.0507(9) Uani d . 1
C C13 0.2640(2) 0.2947(3) 0.1556(2) 0.0635(10) Uani d . 1
H H13A 0.2214 0.2501 0.1211 0.076 Uiso calc R 1
H H13B 0.3060 0.2634 0.1538 0.076 Uiso calc R 1
C C14 0.2513(2) 0.4102(3) 0.1213(2) 0.0563(9) Uani d . 1
C C15 0.31589(19) 0.4816(3) 0.18020(19) 0.0552(9) Uani d . 1
H H15A 0.3589 0.4620 0.1756 0.066 Uiso calc R 1
H H15B 0.3044 0.5578 0.1637 0.066 Uiso calc R 1
C C16 0.33452(17) 0.4713(3) 0.26812(19) 0.0444(8) Uani d . 1
C C17 0.4104(2) 0.6413(3) 0.2939(2) 0.0736(12) Uani d . 1
H H17A 0.3849 0.7094 0.2873 0.110 Uiso calc R 1
H H17B 0.4066 0.6202 0.2424 0.110 Uiso calc R 1
H H17C 0.4613 0.6503 0.3340 0.110 Uiso calc R 1
C C18 0.2479(3) 0.4093(4) 0.0375(2) 0.0835(13) Uani d . 1
H H18A 0.2919 0.3763 0.0427 0.125 Uiso calc R 1
H H18B 0.2439 0.4833 0.0179 0.125 Uiso calc R 1
H H18C 0.2059 0.3678 -0.0007 0.125 Uiso calc R 1
C C19 0.1789(2) 0.4569(3) 0.1110(2) 0.0744(12) Uani d . 1
H H19A 0.1387 0.4118 0.0736 0.112 Uiso calc R 1
H H19B 0.1722 0.5303 0.0899 0.112 Uiso calc R 1
H H19C 0.1806 0.4579 0.1632 0.112 Uiso calc R 1
C C20 0.24282(17) 0.3930(3) 0.37310(17) 0.0407(8) Uani d . 1
C C21 0.20216(18) 0.4877(3) 0.33893(18) 0.0466(8) Uani d . 1
H H21 0.2204 0.5409 0.3179 0.056 Uiso calc R 1
C C22 0.13538(19) 0.5043(3) 0.33562(19) 0.0520(9) Uani d . 1
H H22 0.1088 0.5683 0.3127 0.062 Uiso calc R 1
C C23 0.10831(18) 0.4257(3) 0.36640(19) 0.0499(9) Uani d . 1
C C24 0.1461(2) 0.3303(3) 0.3992(2) 0.0541(9) Uani d . 1
H H24 0.1270 0.2770 0.4193 0.065 Uiso calc R 1
C C25 0.21309(19) 0.3146(3) 0.40193(18) 0.0482(9) Uani d . 1
H H25 0.2388 0.2497 0.4237 0.058 Uiso calc R 1

loop_
_atom_site_aniso_label
_atom_site_aniso_U_11
_atom_site_aniso_U_22
_atom_site_aniso_U_33
_atom_site_aniso_U_12
_atom_site_aniso_U_13
_atom_site_aniso_U_23
Br1 0.0630(3) 0.0921(4) 0.0936(3) 0.0021(2) 0.0462(2) 0.0158(3)
N1 0.0464(16) 0.0476(18) 0.0446(17) -0.0048(14) 0.0179(13) 0.0132(14)
O1 0.0761(18) 0.0602(16) 0.0485(14) -0.0026(13) 0.0285(13) 0.0060(12)
O2 0.101(2) 0.0454(15) 0.0648(17) -0.0133(14) 0.0473(16) -0.0037(13)
C1 0.0357(18) 0.044(2) 0.045(2) 0.0050(15) 0.0147(15) 0.0080(16)
C2 0.0370(19) 0.043(2) 0.061(2) 0.0026(16) 0.0187(18) 0.0004(18)
C3 0.054(2) 0.054(2) 0.074(3) -0.0062(19) 0.029(2) 0.001(2)
C4 0.066(3) 0.052(3) 0.098(3) -0.012(2) 0.036(3) -0.015(3)
C5 0.063(3) 0.069(3) 0.075(3) -0.009(2) 0.019(2) -0.024(2)
C6 0.062(3) 0.062(3) 0.066(3) 0.002(2) 0.025(2) -0.009(2)
C7 0.040(2) 0.050(2) 0.054(2) 0.0005(16) 0.0173(18) -0.0042(18)
C8 0.045(2) 0.045(2) 0.048(2) 0.0055(16) 0.0210(17) 0.0053(17)
C9 0.0422(19) 0.041(2) 0.0425(19) -0.0004(15) 0.0185(16) 0.0043(15)
C10 0.049(2) 0.0342(19) 0.0422(19) 0.0016(15) 0.0201(16) 0.0074(15)
C11 0.047(2) 0.0373(19) 0.0438(19) 0.0030(16) 0.0224(17) 0.0038(16)
C12 0.057(2) 0.046(2) 0.051(2) 0.0012(18) 0.0277(19) 0.0018(18)
C13 0.086(3) 0.054(2) 0.053(2) -0.002(2) 0.036(2) -0.0069(19)
C14 0.069(3) 0.053(2) 0.045(2) -0.0005(19) 0.0256(19) 0.0008(17)
C15 0.060(2) 0.058(2) 0.050(2) 0.0013(18) 0.0279(19) 0.0117(17)
C16 0.0401(19) 0.045(2) 0.0448(19) 0.0056(16) 0.0183(16) 0.0070(17)
C17 0.072(3) 0.078(3) 0.059(2) -0.029(2) 0.023(2) 0.010(2)
C18 0.112(4) 0.089(3) 0.049(2) -0.010(3) 0.039(2) 0.000(2)
C19 0.059(3) 0.081(3) 0.061(2) -0.005(2) 0.012(2) 0.001(2)
C20 0.048(2) 0.039(2) 0.0306(17) -0.0046(16) 0.0156(15) 0.0009(15)
C21 0.053(2) 0.042(2) 0.045(2) -0.0065(17) 0.0236(17) 0.0090(16)
C22 0.054(2) 0.045(2) 0.050(2) 0.0004(17) 0.0202(18) 0.0113(17)
C23 0.050(2) 0.054(2) 0.0423(19) -0.0049(18) 0.0200(17) 0.0028(17)
C24 0.065(2) 0.051(2) 0.053(2) -0.013(2) 0.034(2) 0.0043(18)
C25 0.061(2) 0.039(2) 0.042(2) 0.0005(17) 0.0224(18) 0.0080(15)

loop_
_atom_type_symbol
_atom_type_description
_atom_type_scat_dispersion_real
_atom_type_scat_dispersion_imag
_atom_type_scat_source
C C 0.0033 0.0016 'International Tables Vol C Tables 4.2.6.8 and 6.1.1.4'
H H 0.0000 0.0000 'International Tables Vol C Tables 4.2.6.8 and 6.1.1.4'
N N 0.0061 0.0033 'International Tables Vol C Tables 4.2.6.8 and 6.1.1.4'
Br Br -0.2901 2.4595 'International Tables Vol C Tables 4.2.6.8 and 6.1.1.4'
O O 0.0106 0.0060 'International Tables Vol C Tables 4.2.6.8 and 6.1.1.4'

loop_
_geom_angle_atom_site_label_1
_geom_angle_atom_site_label_2
_geom_angle_atom_site_label_3
_geom_angle
_geom_angle_publ_flag
C1 N1 C16 118.1(3) y
C1 N1 C17 120.5(3) ?
C16 N1 C17 121.0(3) ?
C9 C1 N1 122.8(3) y
C9 C1 C2 109.5(3) ?
N1 C1 C2 127.7(3) ?
C3 C2 C7 119.3(3) ?
C3 C2 C1 134.6(3) ?
C7 C2 C1 106.2(3) ?
C2 C3 C4 118.1(4) ?
C2 C3 H3 121.0 ?
C4 C3 H3 121.0 ?
C5 C4 C3 122.1(4) ?
C5 C4 H4 119.0 ?
C3 C4 H4 119.0 ?
C4 C5 C6 119.8(4) ?
C4 C5 H5 120.1 ?
C6 C5 H5 120.1 ?
C7 C6 C5 118.6(4) ?
C7 C6 H6 120.7 ?
C5 C6 H6 120.7 ?
C6 C7 C2 122.2(3) ?
C6 C7 C8 129.4(3) ?
C2 C7 C8 108.4(3) ?
O1 C8 C9 127.6(3) ?
O1 C8 C7 125.7(3) ?
C9 C8 C7 106.7(3) ?
C1 C9 C8 109.1(3) ?
C1 C9 C10 124.0(3) y
C8 C9 C10 126.9(3) ?
C9 C10 C11 108.1(3) y
C9 C10 C20 111.2(3) ?
C11 C10 C20 110.3(2) ?
C9 C10 H10 109.1 ?
C11 C10 H10 109.1 ?
C20 C10 H10 109.1 ?
C16 C11 C12 120.5(3) ?
C16 C11 C10 124.0(3) y
C12 C11 C10 115.5(3) ?
O2 C12 C11 121.1(3) ?
O2 C12 C13 120.7(3) ?
C11 C12 C13 118.1(3) y
C12 C13 C14 113.1(3) y
C12 C13 H13A 109.0 ?
C14 C13 H13A 109.0 ?
C12 C13 H13B 109.0 ?
C14 C13 H13B 109.0 ?
H13A C13 H13B 107.8 ?
C13 C14 C15 108.2(3) y
C13 C14 C19 110.8(3) ?
C15 C14 C19 110.2(3) ?
C13 C14 C18 109.7(3) ?
C15 C14 C18 109.0(3) ?
C19 C14 C18 108.9(3) ?
C16 C15 C14 114.1(3) y
C16 C15 H15A 108.7 ?
C14 C15 H15A 108.7 ?
C16 C15 H15B 108.7 ?
C14 C15 H15B 108.7 ?
H15A C15 H15B 107.6 ?
C11 C16 N1 121.5(3) y
C11 C16 C15 121.7(3) ?
N1 C16 C15 116.8(3) ?
N1 C17 H17A 109.5 ?
N1 C17 H17B 109.5 ?
H17A C17 H17B 109.5 ?
N1 C17 H17C 109.5 ?
H17A C17 H17C 109.5 ?
H17B C17 H17C 109.5 ?
C14 C18 H18A 109.5 ?
C14 C18 H18B 109.5 ?
H18A C18 H18B 109.5 ?
C14 C18 H18C 109.5 ?
H18A C18 H18C 109.5 ?
H18B C18 H18C 109.5 ?
C14 C19 H19A 109.5 ?
C14 C19 H19B 109.5 ?
H19A C19 H19B 109.5 ?
C14 C19 H19C 109.5 ?
H19A C19 H19C 109.5 ?
H19B C19 H19C 109.5 ?
C25 C20 C21 117.7(3) ?
C25 C20 C10 122.2(3) ?
C21 C20 C10 120.1(3) ?
C22 C21 C20 121.3(3) ?
C22 C21 H21 119.4 ?
C20 C21 H21 119.4 ?
C23 C22 C21 119.4(3) ?
C23 C22 H22 120.3 ?
C21 C22 H22 120.3 ?
C24 C23 C22 121.1(3) ?
C24 C23 Br1 119.4(3) ?
C22 C23 Br1 119.5(3) ?
C23 C24 C25 118.8(3) ?
C23 C24 H24 120.6 ?
C25 C24 H24 120.6 ?
C20 C25 C24 121.7(3) ?
C20 C25 H25 119.1 ?
C24 C25 H25 119.1 ?

loop_
_geom_bond_atom_site_label_1
_geom_bond_atom_site_label_2
_geom_bond_distance
_geom_bond_publ_flag
Br1 C23 1.898(3) ?
N1 C1 1.367(4) y
N1 C16 1.403(4) y
N1 C17 1.475(4) ?
O1 C8 1.233(4) ?
O2 C12 1.220(4) ?
C1 C9 1.362(4) y
C1 C2 1.505(4) ?
C2 C3 1.373(5) ?
C2 C7 1.396(5) ?
C3 C4 1.405(5) ?
C3 H3 0.9300 ?
C4 C5 1.356(5) ?
C4 H4 0.9300 ?
C5 C6 1.390(5) ?
C5 H5 0.9300 ?
C6 C7 1.362(5) ?
C6 H6 0.9300 ?
C7 C8 1.487(5) ?
C8 C9 1.441(4) ?
C9 C10 1.491(4) y
C10 C11 1.517(4) y
C10 C20 1.517(4) ?
C10 H10 0.9800 ?
C11 C16 1.352(4) y
C11 C12 1.457(4) y
C12 C13 1.510(5) y
C13 C14 1.515(5) y
C13 H13A 0.9700 ?
C13 H13B 0.9700 ?
C14 C15 1.527(5) y
C14 C19 1.532(5) ?
C14 C18 1.533(5) ?
C15 C16 1.498(4) y
C15 H15A 0.9700 ?
C15 H15B 0.9700 ?
C17 H17A 0.9600 ?
C17 H17B 0.9600 ?
C17 H17C 0.9600 ?
C18 H18A 0.9600 ?
C18 H18B 0.9600 ?
C18 H18C 0.9600 ?
C19 H19A 0.9600 ?
C19 H19B 0.9600 ?
C19 H19C 0.9600 ?
C20 C25 1.383(4) ?
C20 C21 1.388(4) ?
C21 C22 1.376(4) ?
C21 H21 0.9300 ?
C22 C23 1.372(4) ?
C22 H22 0.9300 ?
C23 C24 1.369(5) ?
C24 C25 1.385(5) ?
C24 H24 0.9300 ?
C25 H25 0.9300 ?

loop_
_cod_related_entry_id
_cod_related_entry_database
_cod_related_entry_code
1 ChemSpider 17250400
